data_4108144
loop_
_publ_author_name
'Ismael Navarro'
'Jean-Fran\,cois Basset'
'S\'everine Hebbe'
'Sarah M. Major'
'Thomas Werner'
'Catherine Howsham'
'Jan Br\"ackow'
'Anthony G. M. Barrett'

_publ_section_title
;
 Biomimetic Synthesis of Resorcylate Natural Products Utilizing Late Stage
 Aromatization: Concise Total Syntheses of the Marine Antifungal Agents
 15G256\i and 15G256\b
;
_journal_name_full 'Journal of the American Chemical Society'
_journal_page_first 10293
_journal_page_last 10298
_journal_paper_doi 10.1021/ja803445u
_journal_volume 130
_journal_year 2008
_chemical_absolute_configuration ad
_chemical_formula_moiety 'C28 H32 O12, C H4 O'
_chemical_formula_sum 'C29 H36 O13'
_chemical_formula_weight 592.58
_chemical_name_systematic
; 
 ? 
;
_space_group_IT_number 5
_symmetry_cell_setting monoclinic
_symmetry_space_group_name_Hall 'C 2y'
_symmetry_space_group_name_H-M 'C 1 2 1'
_atom_sites_solution_hydrogens geom
_atom_sites_solution_primary direct
_atom_sites_solution_secondary difmap
_audit_creation_method SHELXL-97
_cell_angle_alpha 90.00
_cell_angle_beta 93.8815(10)
_cell_angle_gamma 90.00
_cell_formula_units_Z 4
_cell_length_a 34.8354(4)
_cell_length_b 8.90027(15)
_cell_length_c 9.35124(8)
_cell_measurement_reflns_used 9655
_cell_measurement_temperature 173(2)
_cell_measurement_theta_max 71.2011
_cell_measurement_theta_min 2.5377
_cell_volume 2892.65(6)
_computing_cell_refinement 'CrysAlis RED, Oxford Diffraction Ltd'
_computing_data_collection 'CrysAlis CCD, Oxford Diffraction Ltd'
_computing_data_reduction 'CrysAlis RED, Oxford Diffraction Ltd'
_computing_molecular_graphics 'Bruker SHELXTL'
_computing_publication_material 'Bruker SHELXTL'
_computing_structure_refinement 'SHELXL-97 (Sheldrick, 1997)'
_computing_structure_solution 'SHELXS-97 (Sheldrick, 1990)'
_diffrn_ambient_temperature 173(2)
_diffrn_detector_area_resol_mean 8.2556
_diffrn_measured_fraction_theta_full 0.994
_diffrn_measured_fraction_theta_max 0.994
_diffrn_measurement_device_type 'OD Xcalibur PX Ultra'
_diffrn_measurement_method 'phi and omega scans'
_diffrn_radiation_monochromator graphite
_diffrn_radiation_source 'Enhance Ultra (Cu) X-ray Source'
_diffrn_radiation_type CuK\a
_diffrn_radiation_wavelength 1.54184
_diffrn_reflns_av_R_equivalents 0.0264
_diffrn_reflns_av_sigmaI/netI 0.0281
_diffrn_reflns_limit_h_max 42
_diffrn_reflns_limit_h_min -42
_diffrn_reflns_limit_k_max 10
_diffrn_reflns_limit_k_min -10
_diffrn_reflns_limit_l_max 11
_diffrn_reflns_limit_l_min -9
_diffrn_reflns_number 20622
_diffrn_reflns_theta_full 71.40
_diffrn_reflns_theta_max 71.40
_diffrn_reflns_theta_min 4.74
_diffrn_standards_number 0
_exptl_absorpt_coefficient_mu 0.910
_exptl_absorpt_correction_T_max 1.00000
_exptl_absorpt_correction_T_min 0.81182
_exptl_absorpt_correction_type multi-scan
_exptl_absorpt_process_details
; 
CrysAlis RED, Oxford Diffraction Ltd., 
Version 1.171.32.5 (release 08-05-2007 CrysAlis171 .NET) 
(compiled May  8 2007,13:10:02) 
empirical absorption correction using spherical harmonics, 
implemented in SCALE3 ABSPACK scaling algorithm. 
;
_exptl_crystal_colour Colourless
_exptl_crystal_density_diffrn 1.361
_exptl_crystal_description blocks
_exptl_crystal_F_000 1256
_exptl_crystal_size_max 0.21
_exptl_crystal_size_mid 0.11
_exptl_crystal_size_min 0.09
_refine_diff_density_max 0.116
_refine_diff_density_min -0.112
_refine_diff_density_rms 0.026
_refine_ls_abs_structure_details 'Flack H D (1983), Acta Cryst. A39, 876-881, 2519 Friedel pairs'
_refine_ls_abs_structure_Flack -0.04(10)
_refine_ls_extinction_coef 0.00023(4)
_refine_ls_extinction_expression Fc^*^=kFc[1+0.001xFc^2^\l^3^/sin(2\q)]^-1/4^
_refine_ls_extinction_method SHELXL
_refine_ls_goodness_of_fit_ref 0.915
_refine_ls_hydrogen_treatment mixed
_refine_ls_matrix_type full
_refine_ls_number_parameters 401
_refine_ls_number_reflns 5507
_refine_ls_number_restraints 6
_refine_ls_restrained_S_all 0.914
_refine_ls_R_factor_all 0.0394
_refine_ls_R_factor_gt 0.0283
_refine_ls_shift/su_max 0.001
_refine_ls_shift/su_mean 0.000
_refine_ls_structure_factor_coef Fsqd
_refine_ls_weighting_details 'calc w=1/[\s^2^(Fo^2^)+(0.0425P)^2^+0.0000P] where P=(Fo^2^+2Fc^2^)/3'
_refine_ls_weighting_scheme calc
_refine_ls_wR_factor_gt 0.0644
_refine_ls_wR_factor_ref 0.0675
_reflns_number_gt 4320
_reflns_number_total 5507
_reflns_threshold_expression >2sigma(I)
_cod_data_source_file ja803445u-file002.cif
_cod_data_source_block Compound_2
_cod_database_code 4108144

loop_
_symmetry_equiv_pos_as_xyz
'x, y, z'
'-x, y, -z'
'x+1/2, y+1/2, z'
'-x+1/2, y+1/2, -z'

loop_
_atom_site_label
_atom_site_type_symbol
_atom_site_fract_x
_atom_site_fract_y
_atom_site_fract_z
_atom_site_U_iso_or_equiv
_atom_site_adp_type
_atom_site_occupancy
_atom_site_symmetry_multiplicity
_atom_site_calc_flag
_atom_site_refinement_flags
C1 C 0.54529(5) 0.4230(3) 0.85744(18) 0.0498(5) Uani 1 1 d .
O1 O 0.52998(4) 0.30703(18) 0.80875(17) 0.0739(4) Uani 1 1 d .
O2 O 0.57619(3) 0.41316(15) 0.94887(12) 0.0518(3) Uani 1 1 d .
C3 C 0.58912(5) 0.2641(2) 0.99744(19) 0.0513(5) Uani 1 1 d .
H3A H 0.5839 0.1893 0.9188 0.062 Uiso 1 1 calc R
C4 C 0.63208(5) 0.2793(3) 1.03076(16) 0.0503(5) Uani 1 1 d .
H4A H 0.6374 0.3766 1.0796 0.060 Uiso 1 1 calc R
H4B H 0.6409 0.1982 1.0976 0.060 Uiso 1 1 calc R
C5 C 0.65452(4) 0.2716(2) 0.89946(17) 0.0443(4) Uani 1 1 d .
O5 O 0.64533(3) 0.19695(19) 0.79605(14) 0.0620(4) Uani 1 1 d .
O6 O 0.68584(3) 0.35758(16) 0.91217(11) 0.0490(3) Uani 1 1 d .
C7 C 0.71320(4) 0.3467(2) 0.80001(16) 0.0448(4) Uani 1 1 d .
H7A H 0.7005 0.2988 0.7124 0.054 Uiso 1 1 calc R
C8 C 0.72446(4) 0.5061(2) 0.76685(15) 0.0415(4) Uani 1 1 d .
H8A H 0.7354 0.5553 0.8554 0.050 Uiso 1 1 calc R
H8B H 0.7013 0.5633 0.7316 0.050 Uiso 1 1 calc R
C9 C 0.75395(4) 0.5084(2) 0.65399(15) 0.0387(4) Uani 1 1 d .
C10 C 0.79140(5) 0.5372(2) 0.70270(17) 0.0474(4) Uani 1 1 d .
H10A H 0.7969 0.5642 0.8002 0.057 Uiso 1 1 calc R
C11 C 0.82145(4) 0.5276(2) 0.61138(18) 0.0488(5) Uani 1 1 d .
O11 O 0.85709(3) 0.5607(2) 0.67058(15) 0.0696(5) Uani 1 1 d D
H11 H 0.8744(6) 0.546(4) 0.605(2) 0.122(10) Uiso 1 1 d D
C12 C 0.81451(5) 0.4821(2) 0.47187(18) 0.0482(4) Uani 1 1 d .
H12A H 0.8352 0.4720 0.4112 0.058 Uiso 1 1 calc R
C13 C 0.77697(5) 0.4510(2) 0.42012(16) 0.0447(4) Uani 1 1 d .
O13 O 0.77230(4) 0.40349(18) 0.28311(12) 0.0579(4) Uani 1 1 d D
H13 H 0.74669(10) 0.400(3) 0.263(2) 0.074(7) Uiso 1 1 d D
C14 C 0.74557(4) 0.4694(2) 0.50756(16) 0.0388(4) Uani 1 1 d .
C15 C 0.70696(4) 0.4511(2) 0.43716(15) 0.0414(4) Uani 1 1 d .
O15 O 0.70077(3) 0.39993(16) 0.31608(11) 0.0535(3) Uani 1 1 d .
O16 O 0.67783(3) 0.50024(14) 0.51184(10) 0.0404(3) Uani 1 1 d .
C17 C 0.63925(4) 0.4890(2) 0.44140(15) 0.0412(4) Uani 1 1 d .
H17A H 0.6367 0.3897 0.3916 0.049 Uiso 1 1 calc R
C18 C 0.61197(4) 0.4922(2) 0.56280(16) 0.0414(4) Uani 1 1 d .
H18A H 0.5857 0.4680 0.5223 0.050 Uiso 1 1 calc R
H18B H 0.6198 0.4121 0.6323 0.050 Uiso 1 1 calc R
C19 C 0.61049(4) 0.6373(2) 0.64167(15) 0.0398(4) Uani 1 1 d .
O19 O 0.59837(4) 0.75232(16) 0.58698(12) 0.0578(4) Uani 1 1 d .
O20 O 0.62274(3) 0.62605(15) 0.77872(10) 0.0424(3) Uani 1 1 d .
C21 C 0.61886(4) 0.7565(2) 0.87354(16) 0.0442(4) Uani 1 1 d .
H21A H 0.6137 0.8490 0.8146 0.053 Uiso 1 1 calc R
C22 C 0.58493(4) 0.7262(2) 0.96612(17) 0.0474(4) Uani 1 1 d .
H22A H 0.5899 0.6328 1.0217 0.057 Uiso 1 1 calc R
H22B H 0.5828 0.8098 1.0350 0.057 Uiso 1 1 calc R
C23 C 0.54727(4) 0.7108(2) 0.87585(16) 0.0447(4) Uani 1 1 d .
C24 C 0.52951(5) 0.8445(3) 0.83909(18) 0.0514(5) Uani 1 1 d .
H24A H 0.5398 0.9354 0.8787 0.062 Uiso 1 1 calc R
C25 C 0.49676(5) 0.8499(3) 0.74520(19) 0.0523(5) Uani 1 1 d .
O25 O 0.48197(4) 0.98697(19) 0.71406(17) 0.0721(4) Uani 1 1 d D
H25 H 0.4615(4) 0.974(3) 0.651(2) 0.096(9) Uiso 1 1 d D
C26 C 0.48117(4) 0.7195(3) 0.68790(18) 0.0497(5) Uani 1 1 d .
H26A H 0.4591 0.7231 0.6226 0.060 Uiso 1 1 calc R
C27 C 0.49776(5) 0.5839(2) 0.72578(17) 0.0495(5) Uani 1 1 d .
O27 O 0.48032(4) 0.46017(17) 0.66645(16) 0.0667(4) Uani 1 1 d D
H27 H 0.4935(7) 0.3764(19) 0.693(3) 0.115(11) Uiso 1 1 d D
C28 C 0.53137(4) 0.5736(2) 0.82154(16) 0.0442(4) Uani 1 1 d .
C29 C 0.56809(5) 0.2191(3) 1.1268(2) 0.0743(7) Uani 1 1 d .
H29A H 0.5405 0.2095 1.0994 0.112 Uiso 1 1 calc R
H29B H 0.5720 0.2960 1.2014 0.112 Uiso 1 1 calc R
H29C H 0.5781 0.1226 1.1635 0.112 Uiso 1 1 calc R
C30 C 0.74600(5) 0.2489(3) 0.8599(2) 0.0623(5) Uani 1 1 d .
H30A H 0.7364 0.1475 0.8774 0.093 Uiso 1 1 calc R
H30B H 0.7569 0.2919 0.9501 0.093 Uiso 1 1 calc R
H30C H 0.7659 0.2438 0.7909 0.093 Uiso 1 1 calc R
C31 C 0.63284(5) 0.6122(3) 0.33180(16) 0.0573(5) Uani 1 1 d .
H31A H 0.6515 0.6020 0.2585 0.086 Uiso 1 1 calc R
H31B H 0.6362 0.7101 0.3789 0.086 Uiso 1 1 calc R
H31C H 0.6067 0.6045 0.2866 0.086 Uiso 1 1 calc R
C32 C 0.65682(5) 0.7720(3) 0.95970(18) 0.0567(5) Uani 1 1 d .
H32A H 0.6772 0.7917 0.8950 0.085 Uiso 1 1 calc R
H32B H 0.6625 0.6789 1.0128 0.085 Uiso 1 1 calc R
H32C H 0.6554 0.8557 1.0273 0.085 Uiso 1 1 calc R
O40 O 0.57931(3) 1.01486(16) 0.47501(14) 0.0554(3) Uani 1 1 d D
H40 H 0.5848(7) 0.9271(14) 0.520(2) 0.083(8) Uiso 1 1 d D
C40 C 0.56507(6) 1.1272(3) 0.5648(2) 0.0680(6) Uani 1 1 d .
H40A H 0.5852 1.1553 0.6383 0.102 Uiso 1 1 calc R
H40B H 0.5427 1.0882 0.6111 0.102 Uiso 1 1 calc R
H40C H 0.5575 1.2156 0.5073 0.102 Uiso 1 1 calc R

loop_
_atom_site_aniso_label
_atom_site_aniso_U_11
_atom_site_aniso_U_22
_atom_site_aniso_U_33
_atom_site_aniso_U_23
_atom_site_aniso_U_13
_atom_site_aniso_U_12
C1 0.0315(9) 0.0690(14) 0.0482(9) 0.0043(10) -0.0010(7) -0.0069(9)
O1 0.0544(8) 0.0676(11) 0.0954(11) -0.0007(9) -0.0273(8) -0.0051(8)
O2 0.0385(6) 0.0683(9) 0.0476(6) 0.0064(6) -0.0049(5) -0.0011(6)
C3 0.0345(9) 0.0707(14) 0.0490(9) 0.0150(9) 0.0050(7) 0.0011(9)
C4 0.0368(9) 0.0750(14) 0.0391(8) 0.0132(9) 0.0020(7) -0.0027(9)
C5 0.0288(8) 0.0617(13) 0.0416(8) 0.0090(9) -0.0032(6) 0.0013(8)
O5 0.0418(7) 0.0857(11) 0.0590(8) -0.0149(7) 0.0067(6) -0.0129(7)
O6 0.0376(6) 0.0761(9) 0.0338(5) -0.0020(6) 0.0054(4) -0.0107(6)
C7 0.0340(8) 0.0655(13) 0.0354(7) -0.0008(8) 0.0065(6) -0.0029(8)
C8 0.0290(7) 0.0604(12) 0.0348(7) -0.0055(8) 0.0004(6) -0.0017(8)
C9 0.0320(8) 0.0449(10) 0.0395(7) -0.0024(7) 0.0045(6) -0.0002(7)
C10 0.0354(8) 0.0601(13) 0.0470(8) -0.0102(8) 0.0045(7) -0.0052(8)
C11 0.0285(8) 0.0586(13) 0.0599(10) -0.0074(9) 0.0078(7) -0.0069(8)
O11 0.0326(6) 0.1023(13) 0.0746(8) -0.0277(9) 0.0079(6) -0.0107(7)
C12 0.0351(9) 0.0581(12) 0.0528(9) -0.0009(9) 0.0129(7) 0.0011(8)
C13 0.0408(9) 0.0519(12) 0.0420(8) -0.0018(8) 0.0082(7) 0.0039(8)
O13 0.0439(7) 0.0883(11) 0.0425(6) -0.0107(7) 0.0098(5) 0.0066(7)
C14 0.0334(8) 0.0466(11) 0.0367(7) -0.0009(7) 0.0045(6) 0.0014(7)
C15 0.0350(8) 0.0540(12) 0.0356(7) -0.0019(7) 0.0048(6) 0.0019(7)
O15 0.0431(7) 0.0770(10) 0.0401(6) -0.0164(6) 0.0000(5) 0.0059(6)
O16 0.0281(5) 0.0592(8) 0.0336(5) -0.0038(5) -0.0007(4) 0.0017(5)
C17 0.0307(8) 0.0572(12) 0.0350(7) -0.0025(8) -0.0036(6) 0.0010(8)
C18 0.0307(8) 0.0545(12) 0.0387(7) 0.0037(8) 0.0009(6) -0.0008(8)
C19 0.0248(7) 0.0590(12) 0.0356(7) 0.0055(8) 0.0022(6) 0.0012(7)
O19 0.0707(8) 0.0620(10) 0.0401(6) 0.0051(6) 0.0001(6) 0.0213(7)
O20 0.0352(6) 0.0587(8) 0.0327(5) 0.0017(5) -0.0014(4) 0.0025(5)
C21 0.0357(8) 0.0575(12) 0.0390(7) -0.0033(8) -0.0009(7) -0.0031(8)
C22 0.0355(8) 0.0694(14) 0.0369(7) -0.0075(9) -0.0004(6) -0.0034(9)
C23 0.0284(8) 0.0700(13) 0.0361(8) -0.0065(8) 0.0051(6) 0.0006(9)
C24 0.0345(9) 0.0680(14) 0.0517(9) -0.0148(10) 0.0011(7) 0.0023(9)
C25 0.0347(9) 0.0644(14) 0.0578(10) -0.0083(10) 0.0029(7) 0.0110(9)
O25 0.0474(8) 0.0703(11) 0.0958(11) -0.0174(9) -0.0146(7) 0.0131(8)
C26 0.0279(8) 0.0706(14) 0.0499(9) -0.0033(9) -0.0024(7) 0.0017(9)
C27 0.0308(8) 0.0692(15) 0.0478(8) -0.0038(9) -0.0026(7) -0.0082(9)
O27 0.0490(8) 0.0654(11) 0.0818(9) -0.0008(8) -0.0243(7) -0.0096(7)
C28 0.0283(8) 0.0660(13) 0.0380(7) -0.0017(8) 0.0015(6) -0.0037(8)
C29 0.0413(10) 0.116(2) 0.0674(12) 0.0317(14) 0.0145(9) 0.0025(12)
C30 0.0498(11) 0.0743(16) 0.0634(11) 0.0142(11) 0.0094(9) 0.0052(10)
C31 0.0521(10) 0.0826(16) 0.0373(8) 0.0080(10) 0.0043(7) 0.0128(10)
C32 0.0339(9) 0.0860(17) 0.0494(9) -0.0056(10) -0.0029(7) -0.0107(9)
O40 0.0385(6) 0.0604(10) 0.0670(7) 0.0133(7) 0.0020(5) 0.0002(6)
C40 0.0607(12) 0.0737(16) 0.0696(12) -0.0021(12) 0.0031(10) -0.0021(11)

loop_
_atom_type_symbol
_atom_type_description
_atom_type_scat_dispersion_real
_atom_type_scat_dispersion_imag
_atom_type_scat_source
C C 0.0181 0.0091 'International Tables Vol C Tables 4.2.6.8 and 6.1.1.4'
H H 0.0000 0.0000 'International Tables Vol C Tables 4.2.6.8 and 6.1.1.4'
O O 0.0492 0.0322 'International Tables Vol C Tables 4.2.6.8 and 6.1.1.4'

loop_
_geom_angle_atom_site_label_1
_geom_angle_atom_site_label_2
_geom_angle_atom_site_label_3
_geom_angle
O1 C1 O2 119.46(19)
O1 C1 C28 123.75(15)
O2 C1 C28 116.79(18)
C1 O2 C3 118.53(15)
O2 C3 C29 109.46(16)
O2 C3 C4 105.18(16)
C29 C3 C4 112.67(14)
C5 C4 C3 112.94(14)
O5 C5 O6 124.27(14)
O5 C5 C4 124.05(16)
O6 C5 C4 111.68(15)
C5 O6 C7 117.80(13)
O6 C7 C8 105.99(14)
O6 C7 C30 106.51(13)
C8 C7 C30 114.62(15)
C7 C8 C9 110.59(15)
C10 C9 C14 119.46(14)
C10 C9 C8 116.23(13)
C14 C9 C8 124.04(13)
C9 C10 C11 121.24(15)
O11 C11 C12 123.32(14)
O11 C11 C10 116.10(15)
C12 C11 C10 120.54(15)
C11 C12 C13 119.37(14)
O13 C13 C12 116.30(14)
O13 C13 C14 122.38(15)
C12 C13 C14 121.32(15)
C13 C14 C9 117.81(14)
C13 C14 C15 116.62(13)
C9 C14 C15 125.54(13)
O15 C15 O16 120.61(14)
O15 C15 C14 123.70(14)
O16 C15 C14 115.64(13)
C15 O16 C17 116.61(11)
O16 C17 C31 110.28(14)
O16 C17 C18 105.26(11)
C31 C17 C18 114.87(14)
C19 C18 C17 115.33(14)
O19 C19 O20 123.59(17)
O19 C19 C18 123.23(13)
O20 C19 C18 113.15(15)
C19 O20 C21 119.04(14)
O20 C21 C32 106.33(14)
O20 C21 C22 107.86(14)
C32 C21 C22 113.30(13)
C23 C22 C21 111.82(13)
C24 C23 C28 119.78(15)
C24 C23 C22 114.75(17)
C28 C23 C22 125.33(18)
C23 C24 C25 121.6(2)
O25 C25 C26 122.99(16)
O25 C25 C24 116.91(19)
C26 C25 C24 120.1(2)
C27 C26 C25 119.53(16)
O27 C27 C26 115.99(15)
O27 C27 C28 121.94(19)
C26 C27 C28 122.06(18)
C23 C28 C27 116.88(18)
C23 C28 C1 126.36(14)
C27 C28 C1 116.73(17)

loop_
_geom_bond_atom_site_label_1
_geom_bond_atom_site_label_2
_geom_bond_distance
C1 O1 1.235(2)
C1 O2 1.332(2)
C1 C28 1.457(3)
O2 C3 1.463(2)
C3 C29 1.510(2)
C3 C4 1.514(2)
C4 C5 1.501(2)
C5 O5 1.199(2)
C5 O6 1.331(2)
O6 C7 1.4674(18)
C7 C8 1.510(3)
C7 C30 1.514(3)
C8 C9 1.522(2)
C9 C10 1.377(2)
C9 C14 1.424(2)
C10 C11 1.398(2)
C11 O11 1.357(2)
C11 C12 1.372(2)
C12 C13 1.391(2)
C13 O13 1.349(2)
C13 C14 1.419(2)
C14 C15 1.466(2)
C15 O15 1.2258(18)
C15 O16 1.3435(18)
O16 C17 1.4596(17)
C17 C31 1.507(2)
C17 C18 1.529(2)
C18 C19 1.490(2)
C19 O19 1.208(2)
C19 O20 1.3269(17)
O20 C21 1.473(2)
C21 C32 1.508(2)
C21 C22 1.535(2)
C22 C23 1.517(2)
C23 C24 1.374(3)
C23 C28 1.421(3)
C24 C25 1.392(2)
C25 O25 1.348(3)
C25 C26 1.375(3)
C26 C27 1.374(3)
C27 O27 1.358(2)
C27 C28 1.428(2)
O40 C40 1.417(3)
